data_7209120
loop_
_publ_author_name
'Zhou, Hong'
'Liu, Guang-Xiang'
'Wang, Xiao-Feng'
'Wang, Yan'

_publ_section_title
;
 Three cobalt(ii) coordination polymers based on V-shaped aromatic
 polycarboxylates and rigid bis(imidazole) ligand: syntheses, crystal
 structures, physical properties and theoretical studies
;
_journal_issue 7
_journal_name_full CrystEngComm
_journal_page_first 1377
_journal_paper_doi 10.1039/c2ce26606g
_journal_volume 15
_journal_year 2013
_chemical_formula_moiety 'C43 H29 Co2 N6 O11 S'
_chemical_formula_sum 'C43 H29 Co2 N6 O11 S'
_chemical_formula_weight 955.64
_chemical_name_systematic
;
?
;
_space_group_IT_number 15
_symmetry_cell_setting monoclinic
_symmetry_space_group_name_Hall '-C 2yc'
_symmetry_space_group_name_H-M 'C 1 2/c 1'
_atom_sites_solution_hydrogens geom
_atom_sites_solution_primary direct
_atom_sites_solution_secondary difmap
_audit_creation_method SHELXL-97
_cell_angle_alpha 90.00
_cell_angle_beta 93.5130(10)
_cell_angle_gamma 90.00
_cell_formula_units_Z 8
_cell_length_a 49.698(4)
_cell_length_b 7.2513(6)
_cell_length_c 21.8865(19)
_cell_measurement_reflns_used 4062
_cell_measurement_temperature 293(2)
_cell_measurement_theta_max 21.74
_cell_measurement_theta_min 2.46
_cell_volume 7872.5(11)
_computing_cell_refinement 'SAINT (Bruker, 2000)'
_computing_data_collection 'SMART (Bruker, 2000)'
_computing_data_reduction SAINT
_computing_molecular_graphics 'SHELXTL (Sheldrick, 2008)'
_computing_publication_material SHELXTL
_computing_structure_refinement 'SHELXL97 (Sheldrick, 2008)'
_computing_structure_solution 'SHELXS97 (Sheldrick, 2008)'
_diffrn_ambient_temperature 293(2)
_diffrn_measured_fraction_theta_full 0.999
_diffrn_measured_fraction_theta_max 0.999
_diffrn_measurement_device_type 'Bruker Smart Aepex CCD area detector'
_diffrn_measurement_method 'phi and omega scans'
_diffrn_radiation_monochromator graphite
_diffrn_radiation_source 'sealed tube'
_diffrn_radiation_type MoK\a
_diffrn_radiation_wavelength 0.71073
_diffrn_reflns_av_R_equivalents 0.0598
_diffrn_reflns_av_sigmaI/netI 0.0538
_diffrn_reflns_limit_h_max 60
_diffrn_reflns_limit_h_min -60
_diffrn_reflns_limit_k_max 8
_diffrn_reflns_limit_k_min -8
_diffrn_reflns_limit_l_max 25
_diffrn_reflns_limit_l_min -26
_diffrn_reflns_number 30070
_diffrn_reflns_theta_full 25.50
_diffrn_reflns_theta_max 25.50
_diffrn_reflns_theta_min 2.41
_exptl_absorpt_coefficient_mu 0.969
_exptl_absorpt_correction_T_max 0.9441
_exptl_absorpt_correction_T_min 0.7867
_exptl_absorpt_correction_type multi-scan
_exptl_absorpt_process_details 'SADABS(Bruker, 2000)'
_exptl_crystal_colour purple
_exptl_crystal_density_diffrn 1.613
_exptl_crystal_density_method 'not measured'
_exptl_crystal_description Platelet
_exptl_crystal_F_000 3896
_exptl_crystal_size_max 0.26
_exptl_crystal_size_mid 0.14
_exptl_crystal_size_min 0.06
_refine_diff_density_max 1.537
_refine_diff_density_min -0.749
_refine_diff_density_rms 0.078
_refine_ls_extinction_method none
_refine_ls_goodness_of_fit_ref 1.039
_refine_ls_hydrogen_treatment mixed
_refine_ls_matrix_type full
_refine_ls_number_parameters 576
_refine_ls_number_reflns 7325
_refine_ls_number_restraints 14
_refine_ls_restrained_S_all 1.041
_refine_ls_R_factor_all 0.0772
_refine_ls_R_factor_gt 0.0510
_refine_ls_shift/su_max 0.001
_refine_ls_shift/su_mean 0.000
_refine_ls_structure_factor_coef Fsqd
_refine_ls_weighting_details 'calc w=1/[\s^2^(Fo^2^)+(0.0652P)^2^+14.7423P] where P=(Fo^2^+2Fc^2^)/3'
_refine_ls_weighting_scheme calc
_refine_ls_wR_factor_gt 0.1237
_refine_ls_wR_factor_ref 0.1390
_reflns_number_gt 5210
_reflns_number_total 7325
_reflns_threshold_expression >2sigma(I)
_cod_data_source_file c2ce26606g.txt
_cod_data_source_block ICA2
_cod_depositor_comments
;
The following automatic conversions were performed:

'_symmetry_cell_setting' value 'Monoclinic' changed to 'monoclinic'
according to /home/saulius/struct/CIF-dictionaries/cif_core.dic
dictionary named 'cif_core.dic' version 2.4.2 from 2011-04-26.

Automatic conversion script
Id: cif_fix_values 1891 2012-01-12 08:04:46Z andrius 
;
_cod_original_cell_volume 7872.6(12)
_cod_original_sg_symbol_H-M 'C 2/c'
_cod_database_code 7209120

loop_
_symmetry_equiv_pos_as_xyz
'x, y, z'
'-x, y, -z+1/2'
'x+1/2, y+1/2, z'
'-x+1/2, y+1/2, -z+1/2'
'-x, -y, -z'
'x, -y, z-1/2'
'-x+1/2, -y+1/2, -z'
'x+1/2, -y+1/2, z-1/2'

loop_
_atom_site_label
_atom_site_type_symbol
_atom_site_fract_x
_atom_site_fract_y
_atom_site_fract_z
_atom_site_U_iso_or_equiv
_atom_site_adp_type
_atom_site_occupancy
_atom_site_symmetry_multiplicity
_atom_site_calc_flag
_atom_site_refinement_flags
Co1 Co 0.191930(11) 0.50400(7) 0.71604(2) 0.03446(17) Uani 1 1 d .
Co2 Co 0.007330(10) 1.71598(7) 0.53855(3) 0.03279(16) Uani 1 1 d .
N1 N 0.15433(7) 0.3629(5) 0.69584(16) 0.0376(8) Uani 1 1 d .
N2 N 0.12470(7) 0.1339(5) 0.69158(15) 0.0376(8) Uani 1 1 d .
N3 N 0.03132(7) -1.0055(5) 0.82315(16) 0.0406(9) Uani 1 1 d .
N4 N 0.00974(7) -1.1821(5) 0.88474(17) 0.0417(9) Uani 1 1 d .
N5 N 0.19147(7) 0.4328(5) 0.80784(17) 0.0444(9) Uani 1 1 d .
N6 N 0.20145(7) 0.2531(5) 0.88681(16) 0.0447(9) Uani 1 1 d .
O1 O 0.18875(6) 0.6296(4) 0.62983(13) 0.0458(8) Uani 1 1 d .
O2 O 0.17687(6) 0.7941(4) 0.70709(13) 0.0443(7) Uani 1 1 d .
O3 O 0.23050(6) 0.9982(4) 0.68051(14) 0.0449(8) Uani 1 1 d .
O4 O 0.21467(6) 1.2744(4) 0.69939(13) 0.0407(7) Uani 1 1 d .
O5 O 0.03975(5) 0.8897(4) 0.53002(15) 0.0465(8) Uani 1 1 d .
O6 O 0.01677(5) 1.1525(3) 0.52660(13) 0.0342(6) Uani 1 1 d .
O7 O 0.02421(6) 1.5233(4) 0.47412(13) 0.0386(7) Uani 1 1 d .
O8 O 0.03768(5) 1.5247(3) 0.57185(13) 0.0353(6) Uani 1 1 d .
O9 O 0.12813(6) 0.8354(4) 0.44608(14) 0.0439(7) Uani 1 1 d .
O10 O 0.14702(6) 1.1133(5) 0.39880(13) 0.0493(8) Uani 1 1 d .
O1W O 0.22929(7) 0.6393(5) 0.7337(2) 0.0678(11) Uani 1 1 d D
S1 S 0.136203(19) 1.02540(14) 0.45032(4) 0.0327(2) Uani 1 1 d .
C1 C 0.18162(8) 0.7793(6) 0.65245(19) 0.0333(9) Uani 1 1 d .
C2 C 0.17858(7) 0.9398(5) 0.60937(17) 0.0287(8) Uani 1 1 d .
C3 C 0.16110(7) 0.9173(5) 0.55783(17) 0.0304(9) Uani 1 1 d .
H3 H 0.1509 0.8101 0.5527 0.036 Uiso 1 1 calc R
C4 C 0.15896(7) 1.0545(5) 0.51456(17) 0.0294(9) Uani 1 1 d .
C5 C 0.17383(8) 1.2164(5) 0.52108(18) 0.0322(9) Uani 1 1 d .
H5 H 0.1726 1.3069 0.4909 0.039 Uiso 1 1 calc R
C6 C 0.19055(8) 1.2404(5) 0.57332(17) 0.0314(9) Uani 1 1 d .
H6 H 0.2001 1.3498 0.5790 0.038 Uiso 1 1 calc R
C7 C 0.19316(7) 1.1023(5) 0.61752(17) 0.0276(8) Uani 1 1 d .
C8 C 0.21413(8) 1.1256(5) 0.67073(18) 0.0319(9) Uani 1 1 d .
C9 C 0.03798(8) 1.0608(5) 0.52208(19) 0.0312(9) Uani 1 1 d .
C10 C 0.06301(7) 1.1622(5) 0.50498(17) 0.0279(8) Uani 1 1 d .
C11 C 0.08548(7) 1.0632(5) 0.48928(17) 0.0299(9) Uani 1 1 d .
H11 H 0.0855 0.9351 0.4916 0.036 Uiso 1 1 calc R
C12 C 0.10799(7) 1.1550(5) 0.47014(17) 0.0306(9) Uani 1 1 d .
C13 C 0.10844(8) 1.3450(6) 0.4678(2) 0.0398(10) Uani 1 1 d .
H13 H 0.1235 1.4059 0.4548 0.048 Uiso 1 1 calc R
C14 C 0.08657(8) 1.4436(6) 0.4845(2) 0.0412(11) Uani 1 1 d .
H14 H 0.0870 1.5718 0.4837 0.049 Uiso 1 1 calc R
C15 C 0.06360(7) 1.3528(5) 0.50299(18) 0.0305(9) Uani 1 1 d .
C16 C 0.04027(8) 1.4709(5) 0.51828(19) 0.0313(9) Uani 1 1 d .
C17 C 0.14738(9) 0.2061(6) 0.7198(2) 0.0422(11) Uani 1 1 d .
H17 H 0.1569 0.1501 0.7526 0.051 Uiso 1 1 calc R
C18 C 0.13508(9) 0.3939(7) 0.6495(2) 0.0484(12) Uani 1 1 d .
H18 H 0.1344 0.4965 0.6240 0.058 Uiso 1 1 calc R
C19 C 0.11680(9) 0.2503(7) 0.6464(2) 0.0488(12) Uani 1 1 d .
H19 H 0.1020 0.2370 0.6185 0.059 Uiso 1 1 calc R
C20 C 0.11194(9) -0.0353(6) 0.7074(2) 0.0396(10) Uani 1 1 d .
C21 C 0.09420(11) -0.1215(7) 0.6669(2) 0.0586(14) Uani 1 1 d .
H21 H 0.0904 -0.0703 0.6284 0.070 Uiso 1 1 calc R
C22 C 0.08174(12) -0.2857(7) 0.6826(2) 0.0634(15) Uani 1 1 d .
H22 H 0.0698 -0.3428 0.6543 0.076 Uiso 1 1 calc R
C23 C 0.08682(10) -0.3651(6) 0.7395(2) 0.0482(12) Uani 1 1 d .
C24 C 0.10475(11) -0.2737(8) 0.7791(2) 0.0642(16) Uani 1 1 d .
H24 H 0.1087 -0.3240 0.8177 0.077 Uiso 1 1 calc R
C25 C 0.11708(11) -0.1115(8) 0.7643(2) 0.0629(15) Uani 1 1 d .
H25 H 0.1289 -0.0535 0.7927 0.075 Uiso 1 1 calc R
C26 C 0.01904(10) -1.0144(6) 0.8755(2) 0.0485(12) Uani 1 1 d .
H26 H 0.0173 -0.9156 0.9020 0.058 Uiso 1 1 calc R
C27 C 0.01670(16) -1.2805(8) 0.8357(3) 0.093(2) Uani 1 1 d .
H27 H 0.0130 -1.4048 0.8291 0.111 Uiso 1 1 calc R
C28 C 0.03006(16) -1.1692(8) 0.7975(3) 0.098(3) Uani 1 1 d .
H28 H 0.0369 -1.2027 0.7605 0.117 Uiso 1 1 calc R
C29 C 0.04519(10) -0.8439(6) 0.8004(2) 0.0473(11) Uani 1 1 d .
C30 C 0.04088(11) -0.7810(8) 0.7425(2) 0.0670(16) Uani 1 1 d .
H30 H 0.0285 -0.8410 0.7159 0.080 Uiso 1 1 calc R
C31 C 0.05453(11) -0.6297(8) 0.7222(2) 0.0624(15) Uani 1 1 d .
H31 H 0.0513 -0.5917 0.6819 0.075 Uiso 1 1 calc R
C32 C 0.07248(15) -0.5344(9) 0.7590(3) 0.0913(15) Uani 1 1 d U
C33 C 0.07770(15) -0.6071(9) 0.8161(3) 0.0944(14) Uani 1 1 d U
H33 H 0.0911 -0.5540 0.8418 0.113 Uiso 1 1 calc R
C34 C 0.06362(15) -0.7575(9) 0.8371(3) 0.0956(15) Uani 1 1 d U
H34 H 0.0670 -0.7985 0.8771 0.115 Uiso 1 1 calc R
C35 C 0.20538(10) 0.2906(7) 0.8284(2) 0.0556(13) Uani 1 1 d .
H35 H 0.2168 0.2229 0.8049 0.067 Uiso 1 1 calc R
C36 C 0.17746(11) 0.4873(6) 0.8557(2) 0.0550(13) Uani 1 1 d .
H36 H 0.1655 0.5862 0.8551 0.066 Uiso 1 1 calc R
C37 C 0.18325(11) 0.3788(7) 0.9036(2) 0.0567(13) Uani 1 1 d .
H37 H 0.1761 0.3877 0.9418 0.068 Uiso 1 1 calc R
C38 C 0.21446(9) 0.1056(6) 0.9208(2) 0.0435(11) Uani 1 1 d .
C39 C 0.22235(9) 0.1287(6) 0.9815(2) 0.0456(11) Uani 1 1 d .
H39 H 0.2183 0.2367 1.0018 0.055 Uiso 1 1 calc R
C40 C 0.23641(9) -0.0106(6) 1.0115(2) 0.0456(11) Uani 1 1 d .
H40 H 0.2420 0.0058 1.0525 0.055 Uiso 1 1 calc R
C41 C 0.24252(8) -0.1748(7) 0.9830(2) 0.0448(11) Uani 1 1 d .
C42 C 0.23348(10) -0.1959(8) 0.9219(2) 0.0585(14) Uani 1 1 d .
H42 H 0.2370 -0.3049 0.9015 0.070 Uiso 1 1 calc R
C43 C 0.21935(11) -0.0575(8) 0.8914(2) 0.0608(15) Uani 1 1 d .
H43 H 0.2131 -0.0741 0.8508 0.073 Uiso 1 1 calc R
H1WA H 0.2298(9) 0.749(3) 0.7241(19) 0.038(13) Uiso 1 1 d D
H1WB H 0.2413(9) 0.599(8) 0.759(2) 0.08(2) Uiso 1 1 d D

loop_
_atom_site_aniso_label
_atom_site_aniso_U_11
_atom_site_aniso_U_22
_atom_site_aniso_U_33
_atom_site_aniso_U_23
_atom_site_aniso_U_13
_atom_site_aniso_U_12
Co1 0.0391(3) 0.0267(3) 0.0365(3) 0.0072(2) -0.0069(2) -0.0004(2)
Co2 0.0292(3) 0.0258(3) 0.0435(3) -0.0034(2) 0.0033(2) 0.0051(2)
N1 0.0328(19) 0.0354(19) 0.044(2) 0.0092(16) -0.0022(16) -0.0041(15)
N2 0.038(2) 0.041(2) 0.0341(19) 0.0009(16) 0.0019(16) -0.0061(16)
N3 0.044(2) 0.037(2) 0.042(2) 0.0056(17) 0.0140(17) -0.0127(16)
N4 0.043(2) 0.036(2) 0.047(2) 0.0065(17) 0.0089(17) -0.0034(16)
N5 0.045(2) 0.046(2) 0.042(2) 0.0082(18) -0.0059(18) 0.0061(18)
N6 0.042(2) 0.056(2) 0.036(2) 0.0103(18) 0.0038(17) 0.0037(18)
O1 0.064(2) 0.0267(16) 0.0460(18) 0.0065(14) -0.0051(15) 0.0045(14)
O2 0.0492(18) 0.0452(18) 0.0385(18) 0.0143(14) 0.0032(14) 0.0064(14)
O3 0.0397(17) 0.0340(16) 0.059(2) 0.0013(14) -0.0141(14) 0.0093(13)
O4 0.0418(17) 0.0322(16) 0.0459(18) -0.0031(14) -0.0142(14) 0.0030(13)
O5 0.0318(16) 0.0251(16) 0.083(2) 0.0083(15) 0.0043(15) 0.0031(12)
O6 0.0254(14) 0.0257(14) 0.0515(17) 0.0023(12) 0.0029(12) 0.0042(11)
O7 0.0374(16) 0.0381(17) 0.0397(16) 0.0014(13) -0.0022(13) 0.0123(13)
O8 0.0396(16) 0.0268(15) 0.0391(17) -0.0034(12) -0.0014(13) 0.0055(12)
O9 0.0380(16) 0.0403(17) 0.0524(19) -0.0134(14) -0.0053(14) 0.0089(13)
O10 0.0384(17) 0.080(2) 0.0292(16) 0.0059(15) 0.0012(13) 0.0060(16)
O1W 0.058(2) 0.039(2) 0.101(3) 0.026(2) -0.042(2) -0.0135(17)
S1 0.0263(5) 0.0409(6) 0.0304(5) -0.0012(4) -0.0022(4) 0.0072(4)
C1 0.026(2) 0.032(2) 0.040(3) 0.0094(19) -0.0078(18) -0.0021(17)
C2 0.0238(19) 0.030(2) 0.032(2) 0.0050(17) 0.0001(16) 0.0026(16)
C3 0.026(2) 0.030(2) 0.034(2) 0.0014(17) -0.0028(17) 0.0027(16)
C4 0.0233(19) 0.033(2) 0.031(2) -0.0006(17) -0.0030(16) 0.0070(16)
C5 0.034(2) 0.030(2) 0.033(2) 0.0079(17) 0.0011(17) 0.0023(17)
C6 0.033(2) 0.026(2) 0.035(2) 0.0029(17) -0.0016(17) -0.0020(16)
C7 0.0255(19) 0.025(2) 0.031(2) 0.0025(16) -0.0016(16) 0.0037(16)
C8 0.029(2) 0.031(2) 0.036(2) 0.0040(18) 0.0004(17) -0.0033(17)
C9 0.027(2) 0.024(2) 0.042(2) 0.0014(17) 0.0024(17) 0.0022(16)
C10 0.0257(19) 0.0236(19) 0.034(2) 0.0005(16) -0.0037(16) 0.0025(15)
C11 0.030(2) 0.0222(19) 0.037(2) 0.0006(16) -0.0027(17) 0.0062(16)
C12 0.027(2) 0.032(2) 0.032(2) 0.0030(17) -0.0053(16) 0.0059(16)
C13 0.024(2) 0.036(2) 0.058(3) 0.010(2) -0.0010(19) -0.0012(17)
C14 0.034(2) 0.023(2) 0.066(3) 0.008(2) -0.005(2) 0.0003(17)
C15 0.027(2) 0.025(2) 0.039(2) -0.0012(17) -0.0039(17) 0.0039(16)
C16 0.029(2) 0.021(2) 0.044(3) 0.0031(17) -0.0008(18) -0.0014(16)
C17 0.041(2) 0.042(3) 0.042(3) 0.007(2) -0.010(2) -0.009(2)
C18 0.044(3) 0.049(3) 0.052(3) 0.017(2) -0.007(2) -0.003(2)
C19 0.036(2) 0.068(3) 0.042(3) 0.013(2) -0.008(2) 0.001(2)
C20 0.041(2) 0.039(2) 0.039(2) 0.0040(19) 0.0021(19) -0.0085(19)
C21 0.079(4) 0.061(3) 0.034(3) 0.015(2) -0.012(2) -0.028(3)
C22 0.087(4) 0.064(3) 0.037(3) 0.008(2) -0.019(3) -0.036(3)
C23 0.059(3) 0.048(3) 0.038(3) 0.004(2) -0.001(2) -0.015(2)
C24 0.077(4) 0.074(4) 0.040(3) 0.023(3) -0.015(3) -0.032(3)
C25 0.072(4) 0.072(4) 0.043(3) 0.014(3) -0.013(3) -0.036(3)
C26 0.061(3) 0.038(3) 0.047(3) 0.006(2) 0.014(2) -0.007(2)
C27 0.157(7) 0.048(3) 0.081(4) -0.020(3) 0.066(5) -0.035(4)
C28 0.165(7) 0.061(4) 0.073(4) -0.013(3) 0.068(5) -0.022(4)
C29 0.053(3) 0.043(3) 0.046(3) 0.006(2) 0.008(2) -0.011(2)
C30 0.070(4) 0.076(4) 0.054(3) 0.014(3) -0.013(3) -0.041(3)
C31 0.069(3) 0.078(4) 0.038(3) 0.022(3) -0.009(2) -0.030(3)
C32 0.136(4) 0.087(3) 0.046(2) 0.0251(19) -0.029(2) -0.070(3)
C33 0.140(3) 0.090(3) 0.049(2) 0.0258(19) -0.030(2) -0.071(3)
C34 0.141(4) 0.091(3) 0.050(2) 0.0269(19) -0.030(2) -0.071(3)
C35 0.058(3) 0.076(4) 0.033(3) 0.012(2) 0.007(2) 0.021(3)
C36 0.069(3) 0.038(3) 0.059(3) 0.000(2) 0.016(3) 0.010(2)
C37 0.076(4) 0.047(3) 0.048(3) 0.004(2) 0.017(3) 0.009(3)
C38 0.041(2) 0.052(3) 0.038(3) 0.014(2) 0.007(2) 0.000(2)
C39 0.051(3) 0.043(3) 0.042(3) 0.007(2) 0.000(2) -0.016(2)
C40 0.046(3) 0.049(3) 0.041(3) 0.011(2) -0.006(2) -0.017(2)
C41 0.032(2) 0.061(3) 0.041(3) 0.017(2) 0.0030(19) -0.002(2)
C42 0.062(3) 0.077(4) 0.037(3) 0.007(2) 0.007(2) 0.033(3)
C43 0.071(4) 0.080(4) 0.031(3) 0.006(2) -0.002(2) 0.030(3)

loop_
_atom_type_symbol
_atom_type_description
_atom_type_scat_dispersion_real
_atom_type_scat_dispersion_imag
_atom_type_scat_source
C C 0.0033 0.0016 'International Tables Vol C Tables 4.2.6.8 and 6.1.1.4'
H H 0.0000 0.0000 'International Tables Vol C Tables 4.2.6.8 and 6.1.1.4'
N N 0.0061 0.0033 'International Tables Vol C Tables 4.2.6.8 and 6.1.1.4'
O O 0.0106 0.0060 'International Tables Vol C Tables 4.2.6.8 and 6.1.1.4'
Co Co 0.3494 0.9721 'International Tables Vol C Tables 4.2.6.8 and 6.1.1.4'
S S 0.1246 0.1234 'International Tables Vol C Tables 4.2.6.8 and 6.1.1.4'

loop_
_geom_angle_atom_site_label_1
_geom_angle_atom_site_label_2
_geom_angle_atom_site_label_3
_geom_angle
_geom_angle_site_symmetry_1
_geom_angle_site_symmetry_3
O4 Co1 N5 90.51(13) 1_545 .
O4 Co1 O1 101.80(12) 1_545 .
N5 Co1 O1 167.51(14) . .
O4 Co1 O1W 85.53(14) 1_545 .
N5 Co1 O1W 89.99(16) . .
O1 Co1 O1W 88.86(14) . .
O4 Co1 N1 93.35(12) 1_545 .
N5 Co1 N1 91.13(14) . .
O1 Co1 N1 90.28(13) . .
O1W Co1 N1 178.42(16) . .
O4 Co1 O2 158.40(12) 1_545 .
N5 Co1 O2 107.17(13) . .
O1 Co1 O2 60.36(11) . .
O1W Co1 O2 82.25(13) . .
N1 Co1 O2 98.48(12) . .
O6 Co2 N4 98.52(13) 5_586 2_586
O6 Co2 O5 94.57(11) 5_586 1_565
N4 Co2 O5 102.54(14) 2_586 1_565
O6 Co2 O8 155.52(11) 5_586 .
N4 Co2 O8 105.72(13) 2_586 .
O5 Co2 O8 83.62(11) 1_565 .
O6 Co2 O7 94.58(10) 5_586 .
N4 Co2 O7 161.04(13) 2_586 .
O5 Co2 O7 89.96(12) 1_565 .
O8 Co2 O7 61.08(10) . .
O6 Co2 O7 84.46(10) 5_586 5_586
N4 Co2 O7 93.22(12) 2_586 5_586
O5 Co2 O7 164.17(11) 1_565 5_586
O8 Co2 O7 90.73(10) . 5_586
O7 Co2 O7 74.40(12) . 5_586
C17 N1 C18 104.5(4) . .
C17 N1 Co1 125.3(3) . .
C18 N1 Co1 129.2(3) . .
C19 N2 C17 106.9(4) . .
C19 N2 C20 127.1(4) . .
C17 N2 C20 126.0(4) . .
C28 N3 C26 108.1(4) . .
C28 N3 C29 126.1(4) . .
C26 N3 C29 125.6(4) . .
C26 N4 C27 104.8(4) . .
C26 N4 Co2 128.3(3) . 2_526
C27 N4 Co2 126.5(3) . 2_526
C35 N5 C36 104.5(4) . .
C35 N5 Co1 119.6(3) . .
C36 N5 Co1 135.5(3) . .
C35 N6 C37 105.3(4) . .
C35 N6 C38 124.2(4) . .
C37 N6 C38 130.5(4) . .
C1 O1 Co1 91.6(2) . .
C1 O2 Co1 85.4(2) . .
C8 O4 Co1 142.5(3) . 1_565
C9 O5 Co2 124.6(3) . 1_545
C9 O6 Co2 130.7(3) . 5_586
C16 O7 Co2 87.1(2) . .
C16 O7 Co2 104.6(2) . 5_586
Co2 O7 Co2 105.60(12) . 5_586
C16 O8 Co2 89.7(2) . .
Co1 O1W H1WA 116(3) . .
Co1 O1W H1WB 123(4) . .
H1WA O1W H1WB 118(5) . .
O10 S1 O9 119.60(19) . .
O10 S1 C4 108.79(19) . .
O9 S1 C4 109.23(18) . .
O10 S1 C12 107.45(19) . .
O9 S1 C12 107.69(18) . .
C4 S1 C12 102.76(18) . .
O2 C1 O1 122.2(4) . .
O2 C1 C2 121.5(4) . .
O1 C1 C2 116.4(4) . .
C7 C2 C3 119.9(3) . .
C7 C2 C1 123.1(3) . .
C3 C2 C1 116.9(3) . .
C4 C3 C2 119.5(4) . .
C4 C3 H3 120.2 . .
C2 C3 H3 120.2 . .
C3 C4 C5 121.5(4) . .
C3 C4 S1 118.8(3) . .
C5 C4 S1 119.6(3) . .
C6 C5 C4 118.7(4) . .
C6 C5 H5 120.7 . .
C4 C5 H5 120.7 . .
C5 C6 C7 120.7(4) . .
C5 C6 H6 119.7 . .
C7 C6 H6 119.7 . .
C2 C7 C6 119.7(3) . .
C2 C7 C8 121.3(3) . .
C6 C7 C8 118.8(3) . .
O3 C8 O4 124.3(4) . .
O3 C8 C7 117.4(4) . .
O4 C8 C7 118.2(3) . .
O6 C9 O5 124.4(4) . .
O6 C9 C10 118.0(3) . .
O5 C9 C10 117.6(3) . .
C15 C10 C11 119.3(4) . .
C15 C10 C9 120.9(3) . .
C11 C10 C9 119.8(3) . .
C12 C11 C10 120.1(4) . .
C12 C11 H11 119.9 . .
C10 C11 H11 119.9 . .
C13 C12 C11 120.4(4) . .
C13 C12 S1 120.5(3) . .
C11 C12 S1 119.1(3) . .
C14 C13 C12 119.8(4) . .
C14 C13 H13 120.1 . .
C12 C13 H13 120.1 . .
C13 C14 C15 120.4(4) . .
C13 C14 H14 119.8 . .
C15 C14 H14 119.8 . .
C10 C15 C14 119.9(4) . .
C10 C15 C16 123.1(3) . .
C14 C15 C16 116.9(3) . .
O8 C16 O7 121.5(4) . .
O8 C16 C15 121.0(3) . .
O7 C16 C15 117.4(4) . .
N1 C17 N2 112.7(4) . .
N1 C17 H17 123.7 . .
N2 C17 H17 123.7 . .
N1 C18 C19 109.9(4) . .
N1 C18 H18 125.0 . .
C19 C18 H18 125.0 . .
N2 C19 C18 106.0(4) . .
N2 C19 H19 127.0 . .
C18 C19 H19 127.0 . .
C21 C20 C25 118.8(4) . .
C21 C20 N2 120.9(4) . .
C25 C20 N2 120.2(4) . .
C20 C21 C22 120.7(4) . .
C20 C21 H21 119.7 . .
C22 C21 H21 119.7 . .
C23 C22 C21 121.3(4) . .
C23 C22 H22 119.4 . .
C21 C22 H22 119.4 . .
C24 C23 C22 116.4(4) . .
C24 C23 C32 121.1(4) . .
C22 C23 C32 122.4(4) . .
C25 C24 C23 122.9(4) . .
C25 C24 H24 118.5 . .
C23 C24 H24 118.5 . .
C20 C25 C24 119.9(4) . .
C20 C25 H25 120.0 . .
C24 C25 H25 120.0 . .
N4 C26 N3 111.1(4) . .
N4 C26 H26 124.5 . .
N3 C26 H26 124.5 . .
N4 C27 C28 109.4(5) . .
N4 C27 H27 125.3 . .
C28 C27 H27 125.3 . .
N3 C28 C27 106.6(5) . .
N3 C28 H28 126.7 . .
C27 C28 H28 126.7 . .
C34 C29 C30 118.0(4) . .
C34 C29 N3 119.4(4) . .
C30 C29 N3 122.6(4) . .
C29 C30 C31 121.2(5) . .
C29 C30 H30 119.4 . .
C31 C30 H30 119.4 . .
C32 C31 C30 122.3(5) . .
C32 C31 H31 118.9 . .
C30 C31 H31 118.9 . .
C31 C32 C33 115.4(5) . .
C31 C32 C23 123.8(5) . .
C33 C32 C23 120.8(5) . .
C32 C33 C34 122.3(5) . .
C32 C33 H33 118.8 . .
C34 C33 H33 118.8 . .
C29 C34 C33 120.6(5) . .
C29 C34 H34 119.7 . .
C33 C34 H34 119.7 . .
N5 C35 N6 112.7(4) . .
N5 C35 H35 123.6 . .
N6 C35 H35 123.6 . .
C37 C36 N5 110.0(4) . .
C37 C36 H36 125.0 . .
N5 C36 H36 125.0 . .
C36 C37 N6 107.5(4) . .
C36 C37 H37 126.3 . .
N6 C37 H37 126.3 . .
C39 C38 C43 120.7(4) . .
C39 C38 N6 120.3(4) . .
C43 C38 N6 119.0(4) . .
C38 C39 C40 118.7(5) . .
C38 C39 H39 120.6 . .
C40 C39 H39 120.6 . .
C39 C40 C41 122.4(4) . .
C39 C40 H40 118.8 . .
C41 C40 H40 118.8 . .
C40 C41 C42 117.3(4) . .
C40 C41 C41 121.3(5) . 7_547
C42 C41 C41 121.3(6) . 7_547
C43 C42 C41 120.8(5) . .
C43 C42 H42 119.6 . .
C41 C42 H42 119.6 . .
C42 C43 C38 120.0(5) . .
C42 C43 H43 120.0 . .
C38 C43 H43 120.0 . .

loop_
_geom_bond_atom_site_label_1
_geom_bond_atom_site_label_2
_geom_bond_distance
_geom_bond_site_symmetry_2
Co1 O4 2.057(3) 1_545
Co1 N5 2.076(4) .
Co1 O1 2.092(3) .
Co1 O1W 2.115(3) .
Co1 N1 2.152(3) .
Co1 O2 2.238(3) .
Co2 O6 2.041(3) 5_586
Co2 N4 2.064(4) 2_586
Co2 O5 2.063(3) 1_565
Co2 O8 2.144(3) .
Co2 O7 2.188(3) .
Co2 O7 2.343(3) 5_586
N1 C17 1.308(5) .
N1 C18 1.369(5) .
N2 C19 1.341(5) .
N2 C17 1.357(5) .
N2 C20 1.434(5) .
N3 C28 1.313(7) .
N3 C26 1.332(6) .
N3 C29 1.462(5) .
N4 C26 1.321(5) .
N4 C27 1.351(6) .
N4 Co2 2.064(4) 2_526
N5 C35 1.306(6) .
N5 C36 1.351(6) .
N6 C35 1.332(5) .
N6 C37 1.351(6) .
N6 C38 1.434(5) .
O1 C1 1.253(5) .
O2 C1 1.238(5) .
O3 C8 1.241(5) .
O4 C8 1.247(5) .
O4 Co1 2.057(3) 1_565
O5 C9 1.255(5) .
O5 Co2 2.063(3) 1_545
O6 C9 1.255(4) .
O6 Co2 2.041(3) 5_586
O7 C16 1.273(5) .
O7 Co2 2.343(3) 5_586
O8 C16 1.250(5) .
O9 S1 1.437(3) .
O10 S1 1.429(3) .
O1W H1WA 0.823(19) .
O1W H1WB 0.84(2) .
S1 C4 1.762(4) .
S1 C12 1.764(4) .
C1 C2 1.500(5) .
C2 C7 1.389(5) .
C2 C3 1.391(5) .
C3 C4 1.373(5) .
C3 H3 0.9300 .
C4 C5 1.390(5) .
C5 C6 1.383(5) .
C5 H5 0.9300 .
C6 C7 1.393(5) .
C6 H6 0.9300 .
C7 C8 1.524(5) .
C9 C10 1.512(5) .
C10 C15 1.384(5) .
C10 C11 1.388(5) .
C11 C12 1.388(5) .
C11 H11 0.9300 .
C12 C13 1.379(6) .
C13 C14 1.370(6) .
C13 H13 0.9300 .
C14 C15 1.399(6) .
C14 H14 0.9300 .
C15 C16 1.495(5) .
C17 H17 0.9300 .
C18 C19 1.381(6) .
C18 H18 0.9300 .
C19 H19 0.9300 .
C20 C21 1.363(6) .
C20 C25 1.371(6) .
C21 C22 1.395(7) .
C21 H21 0.9300 .
C22 C23 1.379(6) .
C22 H22 0.9300 .
C23 C24 1.375(6) .
C23 C32 1.495(7) .
C24 C25 1.375(7) .
C24 H24 0.9300 .
C25 H25 0.9300 .
C26 H26 0.9300 .
C27 C28 1.364(8) .
C27 H27 0.9300 .
C28 H28 0.9300 .
C29 C34 1.337(7) .
C29 C30 1.350(7) .
C30 C31 1.378(7) .
C30 H30 0.9300 .
C31 C32 1.354(7) .
C31 H31 0.9300 .
C32 C33 1.367(7) .
C33 C34 1.389(7) .
C33 H33 0.9300 .
C34 H34 0.9300 .
C35 H35 0.9300 .
C36 C37 1.329(7) .
C36 H36 0.9300 .
C37 H37 0.9300 .
C38 C39 1.371(6) .
C38 C43 1.375(7) .
C39 C40 1.373(6) .
C39 H39 0.9300 .
C40 C41 1.386(7) .
C40 H40 0.9300 .
C41 C42 1.394(6) .
C41 C41 1.492(9) 7_547
C42 C43 1.374(6) .
C42 H42 0.9300 .
C43 H43 0.9300 .

loop_
_geom_torsion_atom_site_label_1
_geom_torsion_atom_site_label_2
_geom_torsion_atom_site_label_3
_geom_torsion_atom_site_label_4
_geom_torsion
_geom_torsion_site_symmetry_1
_geom_torsion_site_symmetry_4
O4 Co1 N1 C17 51.7(4) 1_545 .
N5 Co1 N1 C17 -38.9(4) . .
O1 Co1 N1 C17 153.5(4) . .
O1W Co1 N1 C17 96(5) . .
O2 Co1 N1 C17 -146.4(4) . .
O4 Co1 N1 C18 -115.4(4) 1_545 .
N5 Co1 N1 C18 154.1(4) . .
O1 Co1 N1 C18 -13.5(4) . .
O1W Co1 N1 C18 -71(5) . .
O2 Co1 N1 C18 46.5(4) . .
O4 Co1 N5 C35 4.6(4) 1_545 .
O1 Co1 N5 C35 -165.6(6) . .
O1W Co1 N5 C35 -80.9(4) . .
N1 Co1 N5 C35 98.0(4) . .
O2 Co1 N5 C35 -162.8(4) . .
O4 Co1 N5 C36 -166.9(5) 1_545 .
O1 Co1 N5 C36 22.8(10) . .
O1W Co1 N5 C36 107.5(5) . .
N1 Co1 N5 C36 -73.6(5) . .
O2 Co1 N5 C36 25.7(5) . .
O4 Co1 O1 C1 -163.2(2) 1_545 .
N5 Co1 O1 C1 6.8(7) . .
O1W Co1 O1 C1 -78.0(3) . .
N1 Co1 O1 C1 103.3(2) . .
O2 Co1 O1 C1 3.7(2) . .
O4 Co1 O2 C1 33.2(4) 1_545 .
N5 Co1 O2 C1 176.9(2) . .
O1 Co1 O2 C1 -3.8(2) . .
O1W Co1 O2 C1 89.4(3) . .
N1 Co1 O2 C1 -89.2(2) . .
O6 Co2 O7 C16 172.7(2) 5_586 .
N4 Co2 O7 C16 -53.6(5) 2_586 .
O5 Co2 O7 C16 78.1(2) 1_565 .
O8 Co2 O7 C16 -4.6(2) . .
O7 Co2 O7 C16 -104.4(2) 5_586 .
O6 Co2 O7 Co2 -82.94(12) 5_586 5_586
N4 Co2 O7 Co2 50.7(4) 2_586 5_586
O5 Co2 O7 Co2 -177.52(12) 1_565 5_586
O8 Co2 O7 Co2 99.75(13) . 5_586
O7 Co2 O7 Co2 -0.003(1) 5_586 5_586
O6 Co2 O8 C16 -1.8(4) 5_586 .
N4 Co2 O8 C16 169.9(2) 2_586 .
O5 Co2 O8 C16 -88.8(2) 1_565 .
O7 Co2 O8 C16 4.7(2) . .
O7 Co2 O8 C16 76.4(2) 5_586 .
Co1 O2 C1 O1 6.5(4) . .
Co1 O2 C1 C2 -174.8(3) . .
Co1 O1 C1 O2 -6.9(4) . .
Co1 O1 C1 C2 174.3(3) . .
O2 C1 C2 C7 60.3(5) . .
O1 C1 C2 C7 -120.9(4) . .
O2 C1 C2 C3 -122.7(4) . .
O1 C1 C2 C3 56.1(5) . .
C7 C2 C3 C4 1.7(6) . .
C1 C2 C3 C4 -175.4(3) . .
C2 C3 C4 C5 -0.2(6) . .
C2 C3 C4 S1 -178.7(3) . .
O10 S1 C4 C3 -146.9(3) . .
O9 S1 C4 C3 -14.8(4) . .
C12 S1 C4 C3 99.4(3) . .
O10 S1 C4 C5 34.5(4) . .
O9 S1 C4 C5 166.7(3) . .
C12 S1 C4 C5 -79.2(3) . .
C3 C4 C5 C6 -1.8(6) . .
S1 C4 C5 C6 176.8(3) . .
C4 C5 C6 C7 2.2(6) . .
C3 C2 C7 C6 -1.2(6) . .
C1 C2 C7 C6 175.7(4) . .
C3 C2 C7 C8 -175.0(4) . .
C1 C2 C7 C8 1.9(6) . .
C5 C6 C7 C2 -0.8(6) . .
C5 C6 C7 C8 173.2(4) . .
Co1 O4 C8 O3 -165.4(3) 1_565 .
Co1 O4 C8 C7 18.7(6) 1_565 .
C2 C7 C8 O3 47.1(5) . .
C6 C7 C8 O3 -126.8(4) . .
C2 C7 C8 O4 -136.7(4) . .
C6 C7 C8 O4 49.5(5) . .
Co2 O6 C9 O5 -110.9(4) 5_586 .
Co2 O6 C9 C10 68.1(5) 5_586 .
Co2 O5 C9 O6 10.2(6) 1_545 .
Co2 O5 C9 C10 -168.8(3) 1_545 .
O6 C9 C10 C15 9.1(6) . .
O5 C9 C10 C15 -171.8(4) . .
O6 C9 C10 C11 -169.0(4) . .
O5 C9 C10 C11 10.1(6) . .
C15 C10 C11 C12 -1.8(6) . .
C9 C10 C11 C12 176.3(3) . .
C10 C11 C12 C13 1.3(6) . .
C10 C11 C12 S1 -179.8(3) . .
O10 S1 C12 C13 -39.3(4) . .
O9 S1 C12 C13 -169.4(3) . .
C4 S1 C12 C13 75.3(4) . .
O10 S1 C12 C11 141.8(3) . .
O9 S1 C12 C11 11.8(4) . .
C4 S1 C12 C11 -103.5(3) . .
C11 C12 C13 C14 0.2(6) . .
S1 C12 C13 C14 -178.6(3) . .
C12 C13 C14 C15 -1.2(7) . .
C11 C10 C15 C14 0.8(6) . .
C9 C10 C15 C14 -177.3(4) . .
C11 C10 C15 C16 179.2(4) . .
C9 C10 C15 C16 1.1(6) . .
C13 C14 C15 C10 0.7(6) . .
C13 C14 C15 C16 -177.8(4) . .
Co2 O8 C16 O7 -8.3(4) . .
Co2 O8 C16 C15 167.3(3) . .
Co2 O7 C16 O8 8.1(4) . .
Co2 O7 C16 O8 -97.2(4) 5_586 .
Co2 O7 C16 C15 -167.6(3) . .
Co2 O7 C16 C15 87.1(3) 5_586 .
C10 C15 C16 O8 89.8(5) . .
C14 C15 C16 O8 -91.8(5) . .
C10 C15 C16 O7 -94.4(5) . .
C14 C15 C16 O7 84.0(5) . .
C18 N1 C17 N2 0.0(5) . .
Co1 N1 C17 N2 -169.7(3) . .
C19 N2 C17 N1 0.7(5) . .
C20 N2 C17 N1 -179.6(4) . .
C17 N1 C18 C19 -0.7(5) . .
Co1 N1 C18 C19 168.4(3) . .
C17 N2 C19 C18 -1.1(5) . .
C20 N2 C19 C18 179.2(4) . .
N1 C18 C19 N2 1.2(5) . .
C19 N2 C20 C21 18.4(7) . .
C17 N2 C20 C21 -161.3(5) . .
C19 N2 C20 C25 -160.5(5) . .
C17 N2 C20 C25 19.9(7) . .
C25 C20 C21 C22 -0.9(8) . .
N2 C20 C21 C22 -179.7(5) . .
C20 C21 C22 C23 0.4(9) . .
C21 C22 C23 C24 -0.1(9) . .
C21 C22 C23 C32 176.1(6) . .
C22 C23 C24 C25 0.4(9) . .
C32 C23 C24 C25 -175.9(6) . .
C21 C20 C25 C24 1.1(8) . .
N2 C20 C25 C24 180.0(5) . .
C23 C24 C25 C20 -0.9(9) . .
C27 N4 C26 N3 0.1(6) . .
Co2 N4 C26 N3 173.0(3) 2_526 .
C28 N3 C26 N4 0.1(6) . .
C29 N3 C26 N4 -176.5(4) . .
C26 N4 C27 C28 -0.2(8) . .
Co2 N4 C27 C28 -173.3(5) 2_526 .
C26 N3 C28 C27 -0.2(8) . .
C29 N3 C28 C27 176.3(6) . .
N4 C27 C28 N3 0.3(9) . .
C28 N3 C29 C34 -125.1(8) . .
C26 N3 C29 C34 50.9(8) . .
C28 N3 C29 C30 52.5(8) . .
C26 N3 C29 C30 -131.6(6) . .
C34 C29 C30 C31 -1.6(9) . .
N3 C29 C30 C31 -179.2(5) . .
C29 C30 C31 C32 -1.2(10) . .
C30 C31 C32 C33 4.9(11) . .
C30 C31 C32 C23 -177.3(6) . .
C24 C23 C32 C31 179.7(7) . .
C22 C23 C32 C31 3.6(11) . .
C24 C23 C32 C33 -2.7(11) . .
C22 C23 C32 C33 -178.8(7) . .
C31 C32 C33 C34 -6.1(12) . .
C23 C32 C33 C34 176.0(7) . .
C30 C29 C34 C33 0.4(11) . .
N3 C29 C34 C33 178.0(6) . .
C32 C33 C34 C29 3.7(13) . .
C36 N5 C35 N6 -1.1(6) . .
Co1 N5 C35 N6 -175.0(3) . .
C37 N6 C35 N5 1.4(6) . .
C38 N6 C35 N5 -179.3(4) . .
C35 N5 C36 C37 0.3(6) . .
Co1 N5 C36 C37 172.7(4) . .
N5 C36 C37 N6 0.5(6) . .
C35 N6 C37 C36 -1.1(6) . .
C38 N6 C37 C36 179.6(5) . .
C35 N6 C38 C39 142.9(5) . .
C37 N6 C38 C39 -38.0(7) . .
C35 N6 C38 C43 -35.8(7) . .
C37 N6 C38 C43 143.3(5) . .
C43 C38 C39 C40 3.2(7) . .
N6 C38 C39 C40 -175.5(4) . .
C38 C39 C40 C41 -1.1(7) . .
C39 C40 C41 C42 -0.9(7) . .
C39 C40 C41 C41 -179.1(5) . 7_547
C40 C41 C42 C43 0.7(7) . .
C41 C41 C42 C43 178.9(5) 7_547 .
C41 C42 C43 C38 1.3(8) . .
C39 C38 C43 C42 -3.3(8) . .
N6 C38 C43 C42 175.4(5) . .
